data_2205496
loop_
_publ_author_name
'Einat Tirosh      '
'Rozi Maman        '
'Israel Goldberg'

_publ_section_title
;
 Tetraaquabis(1,4-di-4-pyridyl-2,3-diaza-1,3-butadiene)zinc(II)
 bis(perchlorate) and its supramolecular assembly
;
_journal_issue 4
_journal_name_full 'Acta Crystallographica Section E'
_journal_page_first m751
_journal_page_last m754
_journal_paper_doi 10.1107/S1600536805008962
_journal_volume 61
_journal_year 2005
_chemical_formula_iupac '[Zn (C12 H10 N4)2 (H2 O)4] (Cl O4)2'
_chemical_formula_moiety 'C24 H28 N8 O4 Zn 2+, 2Cl O4 -'
_chemical_formula_sum 'C24 H28 Cl2 N8 O12 Zn'
_chemical_formula_weight 756.81
_chemical_name_systematic
;Tetraaquabis(1,4-di-4-pyridyl-2,3-diaza-1,3-butadiene)zinc(II)
 bis(perchlorate)
;
_space_group_IT_number 2
_symmetry_cell_setting triclinic
_symmetry_space_group_name_Hall '-P 1'
_symmetry_space_group_name_H-M 'P -1'
_atom_sites_solution_hydrogens geom
_atom_sites_solution_primary direct
_atom_sites_solution_secondary difmap
_audit_creation_method SHELXL-97
_cell_angle_alpha 90.500(2)
_cell_angle_beta 103.127(3)
_cell_angle_gamma 100.5940(18)
_cell_formula_units_Z 1
_cell_length_a 7.2316(3)
_cell_length_b 10.5151(4)
_cell_length_c 13.4031(5)
_cell_measurement_reflns_used 2237
_cell_measurement_temperature 110(2)
_cell_measurement_theta_max 27.00
_cell_measurement_theta_min 1.97
_cell_volume 974.28(7)
_computing_cell_refinement 'Denzo (Otwinowski and Minor, 1997)'
_computing_data_collection 'COLLECT (Nonius, 1999)'
_computing_data_reduction 'Denzo (Otwinowski and Minor, 1997)'
_computing_molecular_graphics
;
DS ViwerPro 5.0 (Accelrys, 2002),   ORTEPIII (Burnett & Johnson,
1996)  and   MERCURY (Bruno <i>et al.</i>, 2002)
;
_computing_publication_material SHELXL97
_computing_structure_refinement 'SHELXL97 (Sheldrick, 1997)'
_computing_structure_solution 'SIR92 (Altomare <i>et al.</i>, 1994)'
_diffrn_ambient_temperature 110(2)
_diffrn_detector_area_resol_mean '56 microns'
_diffrn_measured_fraction_theta_full 0.968
_diffrn_measured_fraction_theta_max 0.968
_diffrn_measurement_device_type 'Nonius KappaCCD'
_diffrn_measurement_method '\f and \w'
_diffrn_radiation_monochromator graphite
_diffrn_radiation_source 'fine-focus sealed tube'
_diffrn_radiation_type MoK\a
_diffrn_radiation_wavelength 0.71073
_diffrn_reflns_av_R_equivalents 0.0352
_diffrn_reflns_av_sigmaI/netI 0.0681
_diffrn_reflns_limit_h_max 9
_diffrn_reflns_limit_h_min 0
_diffrn_reflns_limit_k_max 13
_diffrn_reflns_limit_k_min -13
_diffrn_reflns_limit_l_max 16
_diffrn_reflns_limit_l_min -17
_diffrn_reflns_number 7657
_diffrn_reflns_theta_full 27.00
_diffrn_reflns_theta_max 27.00
_diffrn_reflns_theta_min 1.97
_diffrn_standards_decay_% 0
_exptl_absorpt_coefficient_mu 0.827
_exptl_absorpt_correction_T_max 0.851
_exptl_absorpt_correction_T_min 0.758
_exptl_absorpt_correction_type multi-scan
_exptl_absorpt_process_details '(Blessing, 1995)'
_exptl_crystal_colour yellow
_exptl_crystal_density_diffrn 1.290
_exptl_crystal_density_method 'not measured'
_exptl_crystal_description prism
_exptl_crystal_F_000 388
_exptl_crystal_size_max 0.35
_exptl_crystal_size_mid 0.30
_exptl_crystal_size_min 0.20
_refine_diff_density_max 0.827
_refine_diff_density_min -0.774
_refine_ls_extinction_method none
_refine_ls_goodness_of_fit_ref 1.099
_refine_ls_hydrogen_treatment constr
_refine_ls_matrix_type full
_refine_ls_number_parameters 236
_refine_ls_number_reflns 4113
_refine_ls_number_restraints 8
_refine_ls_restrained_S_all 1.110
_refine_ls_R_factor_all 0.0775
_refine_ls_R_factor_gt 0.0578
_refine_ls_shift/su_max 0.001
_refine_ls_shift/su_mean 0.000
_refine_ls_structure_factor_coef Fsqd
_refine_ls_weighting_details 'calc w=1/[\s^2^(Fo^2^)+(0.076P)^2^+0.407P] where P=(Fo^2^+2Fc^2^)/3'
_refine_ls_weighting_scheme calc
_refine_ls_wR_factor_gt 0.1425
_refine_ls_wR_factor_ref 0.1517
_reflns_number_gt 3171
_reflns_number_total 4113
_reflns_threshold_expression I>2\s(I)
_cod_data_source_file hb6169.cif
_cod_data_source_block I
_cod_database_code 2205496
_cod_database_fobs_code 2205496

loop_
_symmetry_equiv_pos_as_xyz
'x, y, z'
'-x, -y, -z'

loop_
_atom_site_label
_atom_site_fract_x
_atom_site_fract_y
_atom_site_fract_z
_atom_site_U_iso_or_equiv
_atom_site_adp_type
_atom_site_calc_flag
_atom_site_refinement_flags
_atom_site_occupancy
_atom_site_disorder_assembly
_atom_site_disorder_group
_atom_site_type_symbol
Zn1 1.0000 0.5000 1.0000 0.02663(19) Uani d S 1 . . Zn
N2 0.9514(4) 0.3460(3) 0.88707(19) 0.0280(6) Uani d . 1 . . N
C3 0.9870(4) 0.3667(3) 0.7933(2) 0.0282(7) Uani d . 1 . . C
H3 1.0522 0.4500 0.7811 0.034 Uiso calc R 1 . . H
C4 0.9335(4) 0.2731(3) 0.7152(2) 0.0287(7) Uani d . 1 . . C
H4 0.9610 0.2921 0.6503 0.034 Uiso calc R 1 . . H
C5 0.8384(4) 0.1496(3) 0.7312(2) 0.0282(7) Uani d . 1 . . C
C6 0.8081(5) 0.1259(3) 0.8288(2) 0.0312(7) Uani d . 1 . . C
H6 0.7497 0.0420 0.8439 0.037 Uiso calc R 1 . . H
C7 0.8642(5) 0.2261(3) 0.9035(2) 0.0303(7) Uani d . 1 . . C
H7 0.8401 0.2094 0.9694 0.036 Uiso calc R 1 . . H
C8 0.7728(5) 0.0466(3) 0.6507(2) 0.0303(7) Uani d . 1 . . C
H8 0.7057 -0.0354 0.6644 0.036 Uiso calc R 1 . . H
N9 0.8049(4) 0.0659(3) 0.5619(2) 0.0342(6) Uani d . 1 . . N
N10 0.7281(4) -0.0457(3) 0.4947(2) 0.0343(6) Uani d . 1 . . N
C11 0.7551(4) -0.0246(3) 0.4059(2) 0.0303(7) Uani d . 1 . . C
H11 0.8208 0.0580 0.3924 0.036 Uiso calc R 1 . . H
C12 0.6856(4) -0.1265(3) 0.3234(2) 0.0285(7) Uani d . 1 . . C
C13 0.7039(5) -0.0998(3) 0.2246(2) 0.0308(7) Uani d . 1 . . C
H13 0.7658 -0.0164 0.2105 0.037 Uiso calc R 1 . . H
C14 0.6316(5) -0.1951(4) 0.1470(2) 0.0352(8) Uani d . 1 . . C
H14 0.6437 -0.1749 0.0796 0.042 Uiso calc R 1 . . H
N15 0.5448(4) -0.3152(3) 0.1623(2) 0.0328(6) Uani d . 1 . . N
C16 0.5318(5) -0.3414(3) 0.2582(2) 0.0323(7) Uani d . 1 . . C
H16 0.4740 -0.4267 0.2706 0.039 Uiso calc R 1 . . H
C17 0.5976(5) -0.2516(3) 0.3402(2) 0.0309(7) Uani d . 1 . . C
H17 0.5832 -0.2745 0.4068 0.037 Uiso calc R 1 . . H
O18 0.7059(3) 0.4656(2) 0.99862(17) 0.0352(5) Uani d . 1 . . O
H18A 0.6193 0.4148 0.9426 0.080 Uiso d R 1 . . H
H18B 0.6704 0.4374 1.0558 0.080 Uiso d R 1 . . H
O19 0.9341(5) 0.6284(3) 0.88066(18) 0.0536(8) Uani d . 1 . . O
H19A 0.8449 0.6830 0.8825 0.080 Uiso d R 1 . . H
H19B 1.0516 0.6523 0.8558 0.080 Uiso d R 1 . . H
Cl20A 0.4652(4) -0.2389(2) -0.17497(16) 0.0462(6) Uani d PD 0.747(6) A 1 Cl
O21A 0.3491(9) -0.1874(4) -0.1147(4) 0.0689(16) Uani d PD 0.747(6) A 1 O
O22A 0.6590(6) -0.2038(4) -0.1141(3) 0.0693(14) Uani d PD 0.747(6) A 1 O
Cl20B 0.3747(12) -0.2396(5) -0.1920(4) 0.0475(18) Uani d PD 0.253(6) A 2 Cl
O21B 0.4788(17) -0.1654(11) -0.1003(8) 0.049(3) Uiso d PD 0.253(6) A 2 O
O22B 0.1738(16) -0.2328(15) -0.2223(11) 0.083(5) Uiso d PD 0.253(6) A 2 O
O23 0.4033(5) -0.3757(2) -0.1857(2) 0.0581(8) Uani d D 1 . . O
O24 0.4485(4) -0.1833(3) -0.27130(19) 0.0536(7) Uani d D 1 . . O

loop_
_atom_site_aniso_label
_atom_site_aniso_U_11
_atom_site_aniso_U_22
_atom_site_aniso_U_33
_atom_site_aniso_U_12
_atom_site_aniso_U_13
_atom_site_aniso_U_23
Zn1 0.0322(3) 0.0250(3) 0.0219(3) 0.0049(2) 0.0053(2) -0.00318(19)
N2 0.0289(14) 0.0288(15) 0.0264(13) 0.0072(11) 0.0053(11) -0.0015(11)
C3 0.0312(16) 0.0282(17) 0.0258(15) 0.0045(13) 0.0087(13) -0.0026(12)
C4 0.0300(16) 0.0341(18) 0.0228(14) 0.0067(13) 0.0074(13) -0.0004(13)
C5 0.0260(16) 0.0311(18) 0.0271(15) 0.0074(13) 0.0043(13) -0.0059(13)
C6 0.0327(17) 0.0273(17) 0.0334(16) 0.0054(13) 0.0077(14) -0.0036(13)
C7 0.0345(17) 0.0296(18) 0.0264(15) 0.0057(14) 0.0069(13) -0.0027(13)
C8 0.0316(17) 0.0298(18) 0.0291(16) 0.0053(13) 0.0071(13) -0.0089(13)
N9 0.0348(15) 0.0329(16) 0.0324(15) 0.0039(12) 0.0051(12) -0.0144(12)
N10 0.0349(15) 0.0347(16) 0.0315(15) 0.0043(12) 0.0063(12) -0.0116(12)
C11 0.0298(16) 0.0324(18) 0.0286(16) 0.0086(13) 0.0044(13) -0.0028(13)
C12 0.0265(16) 0.0321(18) 0.0264(15) 0.0101(13) 0.0021(13) -0.0034(13)
C13 0.0320(17) 0.0306(18) 0.0279(15) 0.0055(13) 0.0036(13) -0.0004(13)
C14 0.0355(18) 0.043(2) 0.0252(15) 0.0085(15) 0.0032(14) -0.0028(14)
N15 0.0344(15) 0.0364(17) 0.0262(13) 0.0089(12) 0.0030(11) -0.0058(12)
C16 0.0304(17) 0.0307(18) 0.0355(17) 0.0066(14) 0.0065(14) -0.0040(14)
C17 0.0375(18) 0.0329(18) 0.0238(15) 0.0096(14) 0.0079(13) -0.0007(13)
O18 0.0308(12) 0.0367(14) 0.0350(12) 0.0019(10) 0.0058(10) -0.0094(10)
O19 0.098(2) 0.0346(15) 0.0279(12) 0.0209(15) 0.0071(14) 0.0003(11)
Cl20A 0.0628(14) 0.0340(9) 0.0385(9) 0.0103(10) 0.0040(9) 0.0051(6)
O21A 0.119(5) 0.049(3) 0.068(3) 0.040(3) 0.063(3) 0.015(2)
O22A 0.078(3) 0.052(3) 0.064(3) 0.015(2) -0.014(2) -0.005(2)
Cl20B 0.083(5) 0.029(2) 0.025(2) -0.014(3) 0.022(3) -0.0045(17)
O23 0.104(2) 0.0272(14) 0.0502(16) 0.0097(14) 0.0349(16) 0.0035(12)
O24 0.078(2) 0.0456(17) 0.0404(14) 0.0092(14) 0.0207(14) 0.0145(12)

loop_
_atom_type_symbol
_atom_type_description
_atom_type_scat_dispersion_real
_atom_type_scat_dispersion_imag
_atom_type_scat_source
C C 0.0033 0.0016 'International Tables Vol C Tables 4.2.6.8 and 6.1.1.4'
H H 0.0000 0.0000 'International Tables Vol C Tables 4.2.6.8 and 6.1.1.4'
N N 0.0061 0.0033 'International Tables Vol C Tables 4.2.6.8 and 6.1.1.4'
O O 0.0106 0.0060 'International Tables Vol C Tables 4.2.6.8 and 6.1.1.4'
Zn Zn 0.2839 1.4301 'International Tables Vol C Tables 4.2.6.8 and 6.1.1.4'
Cl Cl 0.1484 0.1585 'International Tables Vol C Tables 4.2.6.8 and 6.1.1.4'

loop_
_geom_angle_atom_site_label_1
_geom_angle_atom_site_label_2
_geom_angle_atom_site_label_3
_geom_angle_site_symmetry_1
_geom_angle_site_symmetry_3
_geom_angle
_geom_angle_publ_flag
O18 Zn1 O18 2_767 . 180.0 ?
O18 Zn1 O19 2_767 2_767 86.50(12) ?
O18 Zn1 O19 . 2_767 93.51(12) n
O18 Zn1 O19 2_767 . 93.50(12) ?
O18 Zn1 O19 . . 86.49(12) n
O19 Zn1 O19 2_767 . 180.0 ?
O18 Zn1 N2 2_767 . 89.59(9) ?
O18 Zn1 N2 . . 90.41(9) n
O19 Zn1 N2 2_767 . 90.65(10) ?
O19 Zn1 N2 . . 89.35(10) n
O18 Zn1 N2 2_767 2_767 90.41(9) ?
O18 Zn1 N2 . 2_767 89.59(9) n
O19 Zn1 N2 2_767 2_767 89.35(10) ?
O19 Zn1 N2 . 2_767 90.65(10) n
N2 Zn1 N2 . 2_767 180.0 ?
C7 N2 C3 . . 117.4(3) ?
C7 N2 Zn1 . . 120.3(2) ?
C3 N2 Zn1 . . 122.0(2) ?
N2 C3 C4 . . 123.0(3) ?
N2 C3 H3 . . 118.5 ?
C4 C3 H3 . . 118.5 ?
C3 C4 C5 . . 119.7(3) ?
C3 C4 H4 . . 120.1 ?
C5 C4 H4 . . 120.1 ?
C6 C5 C4 . . 117.7(3) ?
C6 C5 C8 . . 119.7(3) ?
C4 C5 C8 . . 122.6(3) ?
C7 C6 C5 . . 119.1(3) ?
C7 C6 H6 . . 120.4 ?
C5 C6 H6 . . 120.4 ?
N2 C7 C6 . . 123.0(3) ?
N2 C7 H7 . . 118.5 ?
C6 C7 H7 . . 118.5 ?
N9 C8 C5 . . 120.3(3) ?
N9 C8 H8 . . 119.8 ?
C5 C8 H8 . . 119.8 ?
C8 N9 N10 . . 111.5(3) ?
C11 N10 N9 . . 111.1(3) ?
N10 C11 C12 . . 120.5(3) ?
N10 C11 H11 . . 119.7 ?
C12 C11 H11 . . 119.7 ?
C13 C12 C17 . . 117.7(3) ?
C13 C12 C11 . . 120.1(3) ?
C17 C12 C11 . . 122.1(3) ?
C14 C13 C12 . . 119.5(3) ?
C14 C13 H13 . . 120.2 ?
C12 C13 H13 . . 120.2 ?
N15 C14 C13 . . 123.1(3) ?
N15 C14 H14 . . 118.4 ?
C13 C14 H14 . . 118.4 ?
C16 N15 C14 . . 117.1(3) ?
N15 C16 C17 . . 123.7(3) ?
N15 C16 H16 . . 118.1 ?
C17 C16 H16 . . 118.1 ?
C16 C17 C12 . . 118.7(3) ?
C16 C17 H17 . . 120.6 ?
C12 C17 H17 . . 120.6 ?
Zn1 O18 H18A . . 117.8 ?
Zn1 O18 H18B . . 117.9 ?
H18A O18 H18B . . 107.0 ?
Zn1 O19 H19A . . 120.8 ?
Zn1 O19 H19B . . 105.6 ?
H19A O19 H19B . . 124.8 ?
O24 Cl20A O23 . . 111.5(2) ?
O24 Cl20A O22A . . 110.7(3) ?
O23 Cl20A O22A . . 111.2(3) ?
O24 Cl20A O21A . . 111.3(3) ?
O23 Cl20A O21A . . 107.8(3) ?
O22A Cl20A O21A . . 104.1(3) ?
O24 Cl20B O21B . . 106.7(7) ?
O24 Cl20B O22B . . 103.1(7) ?
O21B Cl20B O22B . . 115.0(10) ?
O24 Cl20B O23 . . 109.4(4) ?
O21B Cl20B O23 . . 110.7(7) ?
O22B Cl20B O23 . . 111.6(8) ?

loop_
_geom_bond_atom_site_label_1
_geom_bond_atom_site_label_2
_geom_bond_site_symmetry_2
_geom_bond_distance
_geom_bond_publ_flag
Zn1 O18 2_767 2.087(2) ?
Zn1 O18 . 2.087(2) yes
Zn1 O19 2_767 2.130(2) ?
Zn1 O19 . 2.130(2) yes
Zn1 N2 . 2.131(3) yes
Zn1 N2 2_767 2.131(3) ?
N2 C7 . 1.346(4) ?
N2 C3 . 1.350(4) ?
C3 C4 . 1.368(4) ?
C3 H3 . 0.9500 ?
C4 C5 . 1.396(5) ?
C4 H4 . 0.9500 ?
C5 C6 . 1.391(4) ?
C5 C8 . 1.457(4) ?
C6 C7 . 1.385(4) ?
C6 H6 . 0.9500 ?
C7 H7 . 0.9500 ?
C8 N9 . 1.274(4) ?
C8 H8 . 0.9500 ?
N9 N10 . 1.419(4) ?
N10 C11 . 1.264(4) ?
C11 C12 . 1.467(4) ?
C11 H11 . 0.9500 ?
C12 C13 . 1.387(4) ?
C12 C17 . 1.396(5) ?
C13 C14 . 1.379(5) ?
C13 H13 . 0.9500 ?
C14 N15 . 1.342(5) ?
C14 H14 . 0.9500 ?
N15 C16 . 1.337(4) ?
C16 C17 . 1.380(4) ?
C16 H16 . 0.9500 ?
C17 H17 . 0.9500 ?
O18 H18A . 0.9476 ?
O18 H18B . 0.8979 ?
O19 H19A . 0.9425 ?
O19 H19B . 0.9736 ?
Cl20A O24 . 1.411(3) ?
Cl20A O23 . 1.422(3) ?
Cl20A O22A . 1.432(5) ?
Cl20A O21A . 1.455(4) ?
Cl20B O24 . 1.385(5) ?
Cl20B O21B . 1.426(8) ?
Cl20B O22B . 1.432(9) ?
Cl20B O23 . 1.483(6) ?

loop_
_geom_hbond_atom_site_label_D
_geom_hbond_atom_site_label_H
_geom_hbond_atom_site_label_A
_geom_hbond_site_symmetry_A
_geom_hbond_distance_DH
_geom_hbond_distance_HA
_geom_hbond_distance_DA
_geom_hbond_angle_DHA
_geom_hbond_publ_flag
O18 H18A N15 2_656 0.95 1.80 2.748(3) 179 yes
O18 H18B O23 2_656 0.90 2.01 2.911(3) 179 yes
O19 H19A O22A 1_566 0.94 1.96 2.903(5) 180 yes
O19 H19B O22B 1_666 0.97 1.84 2.690(14) 144 yes
O19 H19B O21A 1_666 0.97 2.43 3.246(7) 141 yes
